data_4072702
loop_
_publ_author_name
'Evans, William J.'
'Champagne, Timothy M.'
'Ziller, Joseph W.'

_publ_section_title
;
 Synthesis and Reactivity of Mono(pentamethylcyclopentadienyl)
 Tetraphenylborate Lanthanide Complexes of Ytterbium and Samarium:&#x00A0;
 Tris(ring) Precursors to (C5Me5)Ln Moieties
;
_journal_issue 5
_journal_name_full Organometallics
_journal_page_first 1204
_journal_paper_doi 10.1021/om060963s
_journal_volume 26
_journal_year 2007
_chemical_formula_sum 'C43 H44 B Yb'
_chemical_formula_weight 744.63
_chemical_name_systematic
; 
 ? 
;
_space_group_IT_number 14
_symmetry_cell_setting monoclinic
_symmetry_space_group_name_Hall '-P 2yn'
_symmetry_space_group_name_H-M 'P 1 21/n 1'
_atom_sites_solution_hydrogens geom
_atom_sites_solution_primary direct
_atom_sites_solution_secondary difmap
_audit_creation_method SHELXTL
_cell_angle_alpha 90.00
_cell_angle_beta 91.749(2)
_cell_angle_gamma 90.00
_cell_formula_units_Z 8
_cell_length_a 9.4236(11)
_cell_length_b 46.204(5)
_cell_length_c 15.8959(18)
_cell_measurement_temperature 163(2)
_cell_volume 6918.0(14)
_computing_cell_refinement 'Bruker SMART/SAINT'
_computing_data_collection 'Bruker SMART'
_computing_data_reduction 'Bruker SAINT'
_computing_molecular_graphics 'Bruker SHELXTL'
_computing_publication_material 'Bruker SHELXTL'
_computing_structure_refinement 'Bruker SHELXTL'
_computing_structure_solution 'Bruker SHELXTL'
_diffrn_ambient_temperature 163(2)
_diffrn_measured_fraction_theta_full 0.999
_diffrn_measured_fraction_theta_max 0.999
_diffrn_measurement_device_type 'CCD area detector'
_diffrn_measurement_method 'omega scans'
_diffrn_radiation_monochromator graphite
_diffrn_radiation_source 'normal-focus sealed tube'
_diffrn_radiation_type MoK\a
_diffrn_radiation_wavelength 0.71073
_diffrn_reflns_av_R_equivalents 0.0369
_diffrn_reflns_av_sigmaI/netI 0.0282
_diffrn_reflns_limit_h_max 11
_diffrn_reflns_limit_h_min -12
_diffrn_reflns_limit_k_max 59
_diffrn_reflns_limit_k_min -59
_diffrn_reflns_limit_l_max 20
_diffrn_reflns_limit_l_min -20
_diffrn_reflns_number 69104
_diffrn_reflns_theta_full 27.10
_diffrn_reflns_theta_max 27.10
_diffrn_reflns_theta_min 1.56
_diffrn_standards_decay_% '< 1.0'
_diffrn_standards_interval_count 'initial 50 frames recollected'
_diffrn_standards_number '50 frames'
_exptl_absorpt_coefficient_mu 2.732
_exptl_absorpt_correction_T_max 0.7911
_exptl_absorpt_correction_T_min 0.4751
_exptl_absorpt_correction_type multi-scan
_exptl_absorpt_process_details 'Bruker SADABS'
_exptl_crystal_colour green
_exptl_crystal_density_diffrn 1.430
_exptl_crystal_density_meas ?
_exptl_crystal_density_method 'not measured'
_exptl_crystal_description plate
_exptl_crystal_F_000 3016
_exptl_crystal_size_max 0.32
_exptl_crystal_size_mid 0.31
_exptl_crystal_size_min 0.09
_refine_diff_density_max 1.631
_refine_diff_density_min -3.178
_refine_diff_density_rms 0.126
_refine_ls_extinction_method none
_refine_ls_goodness_of_fit_ref 1.281
_refine_ls_hydrogen_treatment constr
_refine_ls_matrix_type full
_refine_ls_number_parameters 821
_refine_ls_number_reflns 15222
_refine_ls_number_restraints 0
_refine_ls_restrained_S_all 1.281
_refine_ls_R_factor_all 0.0497
_refine_ls_R_factor_gt 0.0415
_refine_ls_shift/su_max 0.002
_refine_ls_shift/su_mean 0.000
_refine_ls_structure_factor_coef Fsqd
_refine_ls_weighting_details 'calc w=1/[\s^2^(Fo^2^)+(0.0132P)^2^+28.3244P] where P=(Fo^2^+2Fc^2^)/3'
_refine_ls_weighting_scheme calc
_refine_ls_wR_factor_gt 0.0813
_refine_ls_wR_factor_ref 0.0841
_reflns_number_gt 13349
_reflns_number_total 15222
_reflns_threshold_expression >2sigma(I)
_cod_data_source_file om060963ssi20061020_051416.cif
_cod_data_source_block tmc25_[624650]
_cod_depositor_comments
;
The following automatic conversions were performed:

'_symmetry_cell_setting' value 'Monoclinic' changed to 'monoclinic'
according to /home/saulius/struct/CIF-dictionaries/cif_core.dic
dictionary named 'cif_core.dic' version 2.4.1 from 2010-06-29.

Automatic conversion script
Id: cif_fix_values 1715 2011-07-08 13:25:40Z adriana 

The following automatic conversions were performed:

'_exptl_crystal_density_meas' value 'n/a' was changed to '?' - the
value is perceived as not measured.

Automatic conversion script
Id: cif_fix_values 3008 2015-01-20 13:52:24Z robertas 
;
_cod_original_cell_volume 6917.9(14)
_cod_original_sg_symbol_H-M P2(1)/n
_cod_database_code 4072702

loop_
_symmetry_equiv_pos_as_xyz
'x, y, z'
'-x+1/2, y+1/2, -z+1/2'
'-x, -y, -z'
'x-1/2, -y-1/2, z-1/2'

loop_
_atom_site_label
_atom_site_type_symbol
_atom_site_fract_x
_atom_site_fract_y
_atom_site_fract_z
_atom_site_U_iso_or_equiv
_atom_site_adp_type
_atom_site_occupancy
_atom_site_symmetry_multiplicity
_atom_site_calc_flag
_atom_site_refinement_flags
Yb1 Yb 0.88898(2) 0.181581(4) 0.970236(12) 0.01672(5) Uani 1 1 d .
B1 B 1.0382(5) 0.23717(11) 0.8294(3) 0.0176(10) Uani 1 1 d .
C1 C 0.6760(5) 0.15181(10) 1.0331(3) 0.0182(9) Uani 1 1 d .
C2 C 0.7473(5) 0.16417(10) 1.1049(3) 0.0181(9) Uani 1 1 d .
C3 C 0.8841(5) 0.15097(10) 1.1125(3) 0.0202(9) Uani 1 1 d .
C4 C 0.8938(5) 0.13002(10) 1.0478(3) 0.0194(9) Uani 1 1 d .
C5 C 0.7660(5) 0.13066(10) 0.9985(3) 0.0188(9) Uani 1 1 d .
C6 C 0.5257(5) 0.15842(11) 1.0036(3) 0.0245(10) Uani 1 1 d .
H6A H 0.4719 0.1403 0.9980 0.037 Uiso 1 1 calc R
H6B H 0.5268 0.1682 0.9490 0.037 Uiso 1 1 calc R
H6C H 0.4807 0.1710 1.0447 0.037 Uiso 1 1 calc R
C7 C 0.6807(5) 0.18344(10) 1.1686(3) 0.0246(10) Uani 1 1 d .
H7A H 0.7546 0.1951 1.1972 0.037 Uiso 1 1 calc R
H7B H 0.6324 0.1716 1.2100 0.037 Uiso 1 1 calc R
H7C H 0.6118 0.1963 1.1402 0.037 Uiso 1 1 calc R
C8 C 0.9953(5) 0.15627(13) 1.1809(3) 0.0311(12) Uani 1 1 d .
H8A H 1.0884 0.1584 1.1558 0.047 Uiso 1 1 calc R
H8B H 0.9975 0.1399 1.2201 0.047 Uiso 1 1 calc R
H8C H 0.9723 0.1740 1.2114 0.047 Uiso 1 1 calc R
C9 C 1.0104(5) 0.10781(11) 1.0436(3) 0.0295(11) Uani 1 1 d .
H9A H 1.1028 0.1176 1.0462 0.044 Uiso 1 1 calc R
H9B H 1.0003 0.0970 0.9907 0.044 Uiso 1 1 calc R
H9C H 1.0040 0.0944 1.0912 0.044 Uiso 1 1 calc R
C10 C 0.7236(5) 0.10998(11) 0.9288(3) 0.0263(10) Uani 1 1 d .
H10A H 0.6721 0.1205 0.8840 0.039 Uiso 1 1 calc R
H10B H 0.6624 0.0948 0.9511 0.039 Uiso 1 1 calc R
H10C H 0.8089 0.1011 0.9062 0.039 Uiso 1 1 calc R
C11 C 1.0538(4) 0.20182(10) 0.8287(3) 0.0166(9) Uani 1 1 d .
C12 C 1.1553(5) 0.18740(10) 0.8811(3) 0.0190(9) Uani 1 1 d .
H12A H 1.2295 0.1984 0.9074 0.023 Uiso 1 1 calc R
C13 C 1.1499(5) 0.15771(10) 0.8953(3) 0.0227(10) Uani 1 1 d .
H13A H 1.2190 0.1488 0.9316 0.027 Uiso 1 1 calc R
C14 C 1.0438(5) 0.14088(10) 0.8565(3) 0.0259(10) Uani 1 1 d .
H14A H 1.0407 0.1206 0.8654 0.031 Uiso 1 1 calc R
C15 C 0.9430(5) 0.15439(11) 0.8047(3) 0.0259(10) Uani 1 1 d .
H15A H 0.8698 0.1433 0.7780 0.031 Uiso 1 1 calc R
C16 C 0.9485(5) 0.18403(10) 0.7918(3) 0.0214(9) Uani 1 1 d .
H16A H 0.8776 0.1927 0.7562 0.026 Uiso 1 1 calc R
C17 C 0.9410(4) 0.24004(9) 0.9133(3) 0.0164(8) Uani 1 1 d .
C18 C 1.0033(5) 0.24003(10) 0.9950(3) 0.0224(10) Uani 1 1 d .
H18A H 1.1037 0.2412 1.0013 0.027 Uiso 1 1 calc R
C19 C 0.9225(6) 0.23840(11) 1.0671(3) 0.0304(11) Uani 1 1 d .
H19A H 0.9680 0.2383 1.1213 0.036 Uiso 1 1 calc R
C20 C 0.7760(6) 0.23695(11) 1.0596(3) 0.0349(13) Uani 1 1 d .
H20A H 0.7202 0.2369 1.1084 0.042 Uiso 1 1 calc R
C21 C 0.7113(5) 0.23554(11) 0.9804(4) 0.0308(12) Uani 1 1 d .
H21A H 0.6112 0.2335 0.9748 0.037 Uiso 1 1 calc R
C22 C 0.7930(5) 0.23715(10) 0.9086(3) 0.0226(10) Uani 1 1 d .
H22A H 0.7465 0.2363 0.8548 0.027 Uiso 1 1 calc R
C23 C 1.1913(4) 0.25359(9) 0.8393(3) 0.0157(8) Uani 1 1 d .
C24 C 1.3092(5) 0.24387(10) 0.7953(3) 0.0197(9) Uani 1 1 d .
H24A H 1.2988 0.2272 0.7605 0.024 Uiso 1 1 calc R
C25 C 1.4403(5) 0.25755(10) 0.8005(3) 0.0225(10) Uani 1 1 d .
H25A H 1.5178 0.2501 0.7703 0.027 Uiso 1 1 calc R
C26 C 1.4575(5) 0.28193(10) 0.8496(3) 0.0216(9) Uani 1 1 d .
H26A H 1.5470 0.2913 0.8537 0.026 Uiso 1 1 calc R
C27 C 1.3433(5) 0.29271(10) 0.8934(3) 0.0255(10) Uani 1 1 d .
H27A H 1.3544 0.3095 0.9272 0.031 Uiso 1 1 calc R
C28 C 1.2131(5) 0.27871(10) 0.8873(3) 0.0209(9) Uani 1 1 d .
H28A H 1.1357 0.2865 0.9168 0.025 Uiso 1 1 calc R
C29 C 0.9552(4) 0.25111(11) 0.7481(3) 0.0207(9) Uani 1 1 d .
C30 C 0.9563(5) 0.23991(12) 0.6657(3) 0.0283(11) Uani 1 1 d .
H30A H 1.0041 0.2222 0.6558 0.034 Uiso 1 1 calc R
C31 C 0.8874(6) 0.25450(14) 0.5972(3) 0.0395(15) Uani 1 1 d .
H31A H 0.8885 0.2465 0.5422 0.047 Uiso 1 1 calc R
C32 C 0.8194(6) 0.28021(15) 0.6110(4) 0.0429(15) Uani 1 1 d .
H32A H 0.7741 0.2901 0.5651 0.052 Uiso 1 1 calc R
C33 C 0.8159(6) 0.29189(13) 0.6903(4) 0.0384(14) Uani 1 1 d .
H33A H 0.7691 0.3098 0.6995 0.046 Uiso 1 1 calc R
C34 C 0.8816(5) 0.27719(12) 0.7563(3) 0.0294(11) Uani 1 1 d .
H34A H 0.8765 0.2854 0.8110 0.035 Uiso 1 1 calc R
Yb2 Yb 0.52417(2) 0.082703(4) 0.386616(11) 0.01668(5) Uani 1 1 d .
B2 B 0.6612(5) 0.10548(11) 0.5972(3) 0.0156(9) Uani 1 1 d .
C35 C 0.4348(5) 0.08731(11) 0.2279(3) 0.0233(10) Uani 1 1 d .
C36 C 0.5664(5) 0.07260(11) 0.2219(3) 0.0229(10) Uani 1 1 d .
C37 C 0.5531(5) 0.04500(11) 0.2592(3) 0.0228(10) Uani 1 1 d .
C38 C 0.4116(5) 0.04172(10) 0.2854(3) 0.0225(10) Uani 1 1 d .
C39 C 0.3390(5) 0.06800(11) 0.2667(3) 0.0234(10) Uani 1 1 d .
C40 C 0.3985(6) 0.11679(12) 0.1942(3) 0.0363(13) Uani 1 1 d .
H40A H 0.4849 0.1263 0.1752 0.054 Uiso 1 1 calc R
H40B H 0.3566 0.1284 0.2386 0.054 Uiso 1 1 calc R
H40C H 0.3303 0.1149 0.1467 0.054 Uiso 1 1 calc R
C41 C 0.6909(5) 0.08176(13) 0.1698(3) 0.0327(12) Uani 1 1 d .
H41A H 0.7792 0.0797 0.2034 0.049 Uiso 1 1 calc R
H41B H 0.6788 0.1020 0.1525 0.049 Uiso 1 1 calc R
H41C H 0.6951 0.0695 0.1197 0.049 Uiso 1 1 calc R
C42 C 0.6668(6) 0.02190(12) 0.2592(4) 0.0355(12) Uani 1 1 d .
H42A H 0.7596 0.0307 0.2719 0.053 Uiso 1 1 calc R
H42B H 0.6679 0.0127 0.2037 0.053 Uiso 1 1 calc R
H42C H 0.6468 0.0073 0.3020 0.053 Uiso 1 1 calc R
C43 C 0.3452(6) 0.01376(11) 0.3125(3) 0.0350(12) Uani 1 1 d .
H43A H 0.4162 0.0021 0.3435 0.052 Uiso 1 1 calc R
H43B H 0.3105 0.0031 0.2628 0.052 Uiso 1 1 calc R
H43C H 0.2658 0.0179 0.3490 0.052 Uiso 1 1 calc R
C44 C 0.1823(5) 0.07335(13) 0.2772(3) 0.0346(12) Uani 1 1 d .
H44A H 0.1439 0.0587 0.3147 0.052 Uiso 1 1 calc R
H44B H 0.1328 0.0723 0.2222 0.052 Uiso 1 1 calc R
H44C H 0.1686 0.0926 0.3015 0.052 Uiso 1 1 calc R
C45 C 0.7106(4) 0.11399(9) 0.5021(3) 0.0164(8) Uani 1 1 d .
C46 C 0.6399(5) 0.13606(9) 0.4563(3) 0.0197(9) Uani 1 1 d .
H46A H 0.5764 0.1483 0.4850 0.024 Uiso 1 1 calc R
C47 C 0.6592(5) 0.14067(10) 0.3715(3) 0.0244(10) Uani 1 1 d .
H47A H 0.6092 0.1559 0.3433 0.029 Uiso 1 1 calc R
C48 C 0.7507(5) 0.12329(11) 0.3271(3) 0.0257(10) Uani 1 1 d .
H48A H 0.7648 0.1265 0.2690 0.031 Uiso 1 1 calc R
C49 C 0.8213(5) 0.10098(11) 0.3695(3) 0.0242(10) Uani 1 1 d .
H49A H 0.8837 0.0887 0.3401 0.029 Uiso 1 1 calc R
C50 C 0.8011(5) 0.09644(10) 0.4556(3) 0.0207(9) Uani 1 1 d .
H50A H 0.8501 0.0810 0.4832 0.025 Uiso 1 1 calc R
C51 C 0.5220(4) 0.08548(10) 0.5697(3) 0.0164(8) Uani 1 1 d .
C52 C 0.3920(4) 0.09864(10) 0.5468(3) 0.0179(9) Uani 1 1 d .
H52A H 0.3800 0.1187 0.5578 0.022 Uiso 1 1 calc R
C53 C 0.2799(5) 0.08334(10) 0.5083(3) 0.0201(9) Uani 1 1 d .
H53A H 0.1938 0.0930 0.4936 0.024 Uiso 1 1 calc R
C54 C 0.2938(5) 0.05404(10) 0.4914(3) 0.0219(9) Uani 1 1 d .
H54A H 0.2178 0.0435 0.4653 0.026 Uiso 1 1 calc R
C55 C 0.4206(5) 0.04028(10) 0.5133(3) 0.0235(10) Uani 1 1 d .
H55A H 0.4313 0.0202 0.5025 0.028 Uiso 1 1 calc R
C56 C 0.5325(5) 0.05583(10) 0.5513(3) 0.0200(9) Uani 1 1 d .
H56A H 0.6186 0.0460 0.5652 0.024 Uiso 1 1 calc R
C57 C 0.7826(4) 0.08849(9) 0.6528(3) 0.0168(9) Uani 1 1 d .
C58 C 0.9282(5) 0.09454(10) 0.6469(3) 0.0232(10) Uani 1 1 d .
H58A H 0.9571 0.1081 0.6060 0.028 Uiso 1 1 calc R
C59 C 1.0317(5) 0.08147(12) 0.6984(3) 0.0278(11) Uani 1 1 d .
H59A H 1.1289 0.0862 0.6920 0.033 Uiso 1 1 calc R
C60 C 0.9935(5) 0.06169(11) 0.7588(3) 0.0287(11) Uani 1 1 d .
H60A H 1.0638 0.0527 0.7939 0.034 Uiso 1 1 calc R
C61 C 0.8507(5) 0.05515(11) 0.7675(3) 0.0266(10) Uani 1 1 d .
H61A H 0.8225 0.0418 0.8092 0.032 Uiso 1 1 calc R
C62 C 0.7486(5) 0.06834(10) 0.7145(3) 0.0225(10) Uani 1 1 d .
H62A H 0.6517 0.0634 0.7208 0.027 Uiso 1 1 calc R
C63 C 0.6124(5) 0.13369(10) 0.6513(3) 0.0185(9) Uani 1 1 d .
C64 C 0.5160(5) 0.13043(11) 0.7157(3) 0.0254(10) Uani 1 1 d .
H64A H 0.4771 0.1118 0.7252 0.030 Uiso 1 1 calc R
C65 C 0.4746(6) 0.15311(13) 0.7663(3) 0.0331(12) Uani 1 1 d .
H65A H 0.4091 0.1498 0.8096 0.040 Uiso 1 1 calc R
C66 C 0.5284(6) 0.18055(12) 0.7538(3) 0.0342(12) Uani 1 1 d .
H66A H 0.5008 0.1962 0.7884 0.041 Uiso 1 1 calc R
C67 C 0.6232(6) 0.18491(11) 0.6900(3) 0.0329(12) Uani 1 1 d .
H67A H 0.6597 0.2037 0.6800 0.039 Uiso 1 1 calc R
C68 C 0.6650(5) 0.16163(10) 0.6406(3) 0.0236(10) Uani 1 1 d .
H68A H 0.7318 0.1649 0.5981 0.028 Uiso 1 1 calc R
C69 C 0.1227(7) 0.16502(13) 0.5660(5) 0.0501(17) Uani 1 1 d .
H69A H 0.0660 0.1632 0.6141 0.060 Uiso 1 1 calc R
C70 C 0.0802(6) 0.15287(12) 0.4915(5) 0.0452(16) Uani 1 1 d .
H70A H -0.0078 0.1428 0.4882 0.054 Uiso 1 1 calc R
C71 C 0.1588(8) 0.15458(13) 0.4222(4) 0.0471(16) Uani 1 1 d .
H71A H 0.1282 0.1455 0.3712 0.057 Uiso 1 1 calc R
C72 C 0.2827(9) 0.16961(17) 0.4272(6) 0.070(3) Uani 1 1 d .
H72A H 0.3390 0.1708 0.3787 0.084 Uiso 1 1 calc R
C73 C 0.3279(7) 0.18277(15) 0.4973(7) 0.070(3) Uani 1 1 d .
H73A H 0.4128 0.1939 0.4971 0.084 Uiso 1 1 calc R
C74 C 0.2530(9) 0.18057(15) 0.5712(5) 0.068(3) Uani 1 1 d .
H74A H 0.2871 0.1890 0.6224 0.081 Uiso 1 1 calc R
C75 C 0.6504(7) -0.0748(2) 0.0316(8) 0.089(4) Uani 1 1 d .
H75A H 0.7048 -0.0887 0.0023 0.107 Uiso 1 1 calc R
C76 C 0.6601(9) -0.07405(18) 0.1143(8) 0.083(3) Uani 1 1 d .
H76A H 0.7214 -0.0873 0.1431 0.099 Uiso 1 1 calc R
C77 C 0.5873(9) -0.0554(2) 0.1579(5) 0.066(2) Uani 1 1 d .
H77A H 0.5967 -0.0552 0.2175 0.079 Uiso 1 1 calc R
C78 C 0.4988(7) -0.03660(16) 0.1177(5) 0.059(2) Uani 1 1 d .
H78A H 0.4461 -0.0231 0.1493 0.071 Uiso 1 1 calc R
C79 C 0.4848(7) -0.03683(15) 0.0314(5) 0.058(2) Uani 1 1 d .
H79A H 0.4218 -0.0238 0.0029 0.070 Uiso 1 1 calc R
C80 C 0.5648(8) -0.0565(2) -0.0129(4) 0.071(3) Uani 1 1 d .
H80A H 0.5598 -0.0571 -0.0726 0.085 Uiso 1 1 calc R
C81 C 1.0954(9) 0.0172(2) 1.0478(6) 0.096(3) Uani 1 1 d .
H81 H 1.1600 0.0289 1.0798 0.115 Uiso 1 1 calc R
C82 C 1.1212(8) 0.00981(17) 0.9650(6) 0.069(2) Uani 1 1 d .
H82 H 1.2055 0.0164 0.9400 0.082 Uiso 1 1 calc R
C83 C 1.0269(9) -0.0069(2) 0.9185(6) 0.079(3) Uani 1 1 d .
H83 H 1.0471 -0.0115 0.8618 0.094 Uiso 1 1 calc R
C84 C 0.0413(6) 0.00383(11) 0.5835(3) 0.0297(11) Uani 1 1 d .
H84 H 0.0702 0.0064 0.6408 0.036 Uiso 1 1 calc R
C85 C 0.1085(6) -0.01654(11) 0.5346(3) 0.0321(11) Uani 1 1 d .
H85 H 0.1832 -0.0279 0.5586 0.039 Uiso 1 1 calc R
C86 C 0.0674(5) -0.02036(11) 0.4510(3) 0.0286(11) Uani 1 1 d .
H86 H 0.1138 -0.0343 0.4175 0.034 Uiso 1 1 calc R

loop_
_atom_site_aniso_label
_atom_site_aniso_U_11
_atom_site_aniso_U_22
_atom_site_aniso_U_33
_atom_site_aniso_U_23
_atom_site_aniso_U_13
_atom_site_aniso_U_12
Yb1 0.01602(9) 0.01630(9) 0.01801(9) 0.00213(7) 0.00345(6) -0.00008(7)
B1 0.014(2) 0.021(3) 0.017(2) 0.0009(19) 0.0000(18) -0.0017(19)
C1 0.017(2) 0.020(2) 0.018(2) 0.0018(17) 0.0014(16) -0.0030(18)
C2 0.020(2) 0.021(2) 0.013(2) 0.0044(17) 0.0026(16) -0.0005(18)
C3 0.023(2) 0.018(2) 0.019(2) 0.0048(17) -0.0010(17) -0.0009(18)
C4 0.017(2) 0.016(2) 0.025(2) 0.0050(17) 0.0017(17) -0.0011(17)
C5 0.020(2) 0.017(2) 0.019(2) 0.0016(17) 0.0011(17) -0.0039(17)
C6 0.017(2) 0.032(3) 0.024(2) 0.006(2) -0.0019(18) 0.0017(19)
C7 0.032(3) 0.018(2) 0.024(2) 0.0032(18) 0.0117(19) 0.000(2)
C8 0.022(2) 0.046(3) 0.024(3) 0.005(2) -0.0076(19) -0.007(2)
C9 0.026(3) 0.031(3) 0.032(3) 0.005(2) 0.005(2) 0.006(2)
C10 0.024(2) 0.023(2) 0.032(3) -0.002(2) 0.004(2) -0.008(2)
C11 0.0110(19) 0.023(2) 0.017(2) -0.0020(17) 0.0046(15) -0.0017(17)
C12 0.014(2) 0.021(2) 0.022(2) -0.0019(17) 0.0041(16) 0.0001(17)
C13 0.020(2) 0.023(2) 0.025(2) 0.0030(19) 0.0059(18) 0.0050(19)
C14 0.032(3) 0.016(2) 0.031(3) -0.0006(19) 0.012(2) -0.003(2)
C15 0.029(3) 0.025(3) 0.023(2) -0.0068(19) 0.0053(19) -0.007(2)
C16 0.019(2) 0.027(3) 0.019(2) -0.0019(18) 0.0001(17) -0.0044(19)
C17 0.017(2) 0.013(2) 0.019(2) -0.0002(16) 0.0005(16) 0.0027(16)
C18 0.026(2) 0.016(2) 0.025(2) -0.0016(18) 0.0027(19) -0.0017(18)
C19 0.048(3) 0.021(3) 0.023(2) 0.0026(19) 0.008(2) 0.001(2)
C20 0.045(3) 0.025(3) 0.036(3) 0.006(2) 0.027(3) 0.004(2)
C21 0.025(3) 0.019(2) 0.049(3) 0.007(2) 0.017(2) 0.005(2)
C22 0.018(2) 0.020(2) 0.030(2) 0.0042(19) 0.0032(18) 0.0022(18)
C23 0.013(2) 0.016(2) 0.018(2) 0.0059(16) -0.0024(15) -0.0013(16)
C24 0.019(2) 0.022(2) 0.017(2) 0.0012(17) -0.0025(17) 0.0004(18)
C25 0.015(2) 0.026(3) 0.026(2) 0.0074(19) -0.0007(17) 0.0024(18)
C26 0.020(2) 0.016(2) 0.029(2) 0.0090(18) -0.0017(18) -0.0042(18)
C27 0.027(3) 0.018(2) 0.031(3) 0.0007(19) -0.008(2) -0.0050(19)
C28 0.021(2) 0.016(2) 0.025(2) -0.0001(18) 0.0003(18) 0.0012(18)
C29 0.0083(19) 0.034(3) 0.020(2) 0.0033(19) -0.0024(16) -0.0060(18)
C30 0.024(2) 0.037(3) 0.023(2) 0.002(2) 0.0006(19) -0.018(2)
C31 0.037(3) 0.060(4) 0.021(3) 0.005(2) -0.004(2) -0.031(3)
C32 0.025(3) 0.059(4) 0.044(3) 0.026(3) -0.018(2) -0.012(3)
C33 0.024(3) 0.041(3) 0.051(4) 0.023(3) -0.004(2) 0.004(2)
C34 0.024(2) 0.033(3) 0.031(3) 0.012(2) 0.001(2) 0.002(2)
Yb2 0.01612(9) 0.01757(9) 0.01642(9) -0.00034(7) 0.00142(6) -0.00200(7)
B2 0.015(2) 0.016(2) 0.017(2) 0.0030(18) 0.0022(17) 0.0030(18)
C35 0.027(2) 0.028(3) 0.014(2) 0.0010(18) -0.0046(17) -0.005(2)
C36 0.020(2) 0.034(3) 0.014(2) -0.0015(18) -0.0010(17) -0.003(2)
C37 0.022(2) 0.027(3) 0.019(2) -0.0069(18) 0.0002(17) 0.0022(19)
C38 0.026(2) 0.023(2) 0.019(2) -0.0035(18) 0.0023(18) -0.0059(19)
C39 0.019(2) 0.030(3) 0.021(2) -0.0036(19) -0.0043(17) -0.0018(19)
C40 0.048(3) 0.031(3) 0.029(3) 0.010(2) -0.010(2) -0.003(3)
C41 0.029(3) 0.050(3) 0.019(2) -0.003(2) 0.0035(19) -0.013(2)
C42 0.034(3) 0.035(3) 0.038(3) -0.013(2) -0.002(2) 0.007(2)
C43 0.048(3) 0.020(3) 0.037(3) -0.006(2) 0.005(2) -0.016(2)
C44 0.021(3) 0.045(3) 0.038(3) 0.001(2) -0.004(2) -0.001(2)
C45 0.016(2) 0.016(2) 0.017(2) -0.0019(16) 0.0001(16) -0.0061(17)
C46 0.023(2) 0.015(2) 0.022(2) -0.0018(17) 0.0025(17) -0.0028(18)
C47 0.033(3) 0.016(2) 0.024(2) 0.0057(18) -0.0006(19) -0.004(2)
C48 0.027(2) 0.034(3) 0.016(2) 0.0002(19) 0.0055(18) -0.009(2)
C49 0.019(2) 0.030(3) 0.025(2) -0.0063(19) 0.0049(18) -0.009(2)
C50 0.017(2) 0.024(2) 0.022(2) -0.0028(18) -0.0003(17) -0.0042(18)
C51 0.017(2) 0.019(2) 0.0134(19) 0.0021(16) 0.0034(15) 0.0005(17)
C52 0.018(2) 0.017(2) 0.019(2) 0.0002(17) 0.0034(16) 0.0013(17)
C53 0.017(2) 0.025(2) 0.018(2) 0.0038(18) 0.0046(16) 0.0019(18)
C54 0.020(2) 0.020(2) 0.025(2) 0.0027(18) 0.0009(18) -0.0036(18)
C55 0.024(2) 0.017(2) 0.029(2) 0.0025(19) 0.0009(19) -0.0009(19)
C56 0.018(2) 0.020(2) 0.022(2) 0.0026(18) 0.0021(17) 0.0019(18)
C57 0.017(2) 0.018(2) 0.015(2) -0.0030(16) 0.0018(16) -0.0002(17)
C58 0.022(2) 0.023(2) 0.024(2) -0.0017(19) 0.0014(18) -0.0026(19)
C59 0.017(2) 0.034(3) 0.032(3) -0.007(2) -0.0027(19) -0.001(2)
C60 0.027(3) 0.032(3) 0.026(3) -0.004(2) -0.010(2) 0.010(2)
C61 0.031(3) 0.027(3) 0.022(2) 0.0021(19) -0.0050(19) 0.001(2)
C62 0.021(2) 0.022(2) 0.024(2) -0.0064(18) 0.0018(18) -0.0031(19)
C63 0.019(2) 0.020(2) 0.016(2) -0.0007(17) -0.0001(16) 0.0062(18)
C64 0.031(3) 0.025(3) 0.020(2) -0.0029(19) 0.0037(19) 0.004(2)
C65 0.031(3) 0.043(3) 0.025(3) -0.008(2) 0.001(2) 0.010(2)
C66 0.032(3) 0.036(3) 0.033(3) -0.018(2) -0.009(2) 0.016(2)
C67 0.041(3) 0.015(2) 0.041(3) -0.008(2) -0.017(2) 0.003(2)
C68 0.021(2) 0.021(2) 0.029(2) -0.0077(19) -0.0039(18) 0.0003(19)
C69 0.059(4) 0.030(3) 0.063(4) 0.012(3) 0.020(3) 0.016(3)
C70 0.033(3) 0.025(3) 0.077(5) 0.007(3) -0.017(3) -0.003(2)
C71 0.073(5) 0.028(3) 0.039(3) 0.011(3) -0.020(3) 0.016(3)
C72 0.079(6) 0.041(4) 0.091(6) 0.035(4) 0.039(5) 0.026(4)
C73 0.024(3) 0.028(4) 0.159(9) 0.015(5) -0.001(4) 0.002(3)
C74 0.089(6) 0.037(4) 0.073(5) -0.020(4) -0.053(5) 0.019(4)
C75 0.021(3) 0.081(6) 0.166(10) -0.082(7) 0.011(5) -0.007(4)
C76 0.043(5) 0.045(5) 0.158(10) 0.007(6) -0.037(6) -0.014(4)
C77 0.063(5) 0.088(6) 0.047(4) 0.018(4) -0.005(4) -0.044(5)
C78 0.034(4) 0.049(4) 0.096(6) -0.036(4) 0.030(4) -0.018(3)
C79 0.036(4) 0.046(4) 0.093(6) 0.026(4) -0.019(4) -0.018(3)
C80 0.051(5) 0.121(8) 0.040(4) -0.028(4) 0.010(3) -0.051(5)
C81 0.063(6) 0.135(9) 0.091(7) -0.011(6) 0.039(5) -0.031(6)
C82 0.039(4) 0.057(5) 0.112(7) 0.012(5) 0.024(4) -0.012(3)
C83 0.062(5) 0.089(7) 0.087(6) 0.007(5) 0.032(5) -0.017(5)
C84 0.034(3) 0.025(3) 0.030(3) -0.005(2) 0.002(2) 0.000(2)
C85 0.030(3) 0.024(3) 0.042(3) -0.001(2) -0.001(2) 0.007(2)
C86 0.027(3) 0.022(3) 0.037(3) -0.009(2) 0.005(2) 0.005(2)

loop_
_atom_type_symbol
_atom_type_description
_atom_type_scat_dispersion_real
_atom_type_scat_dispersion_imag
_atom_type_scat_source
C C 0.0033 0.0016 'International Tables Vol C Tables 4.2.6.8 and 6.1.1.4'
H H 0.0000 0.0000 'International Tables Vol C Tables 4.2.6.8 and 6.1.1.4'
B B 0.0013 0.0007 'International Tables Vol C Tables 4.2.6.8 and 6.1.1.4'
Yb Yb -0.3850 5.5486 'International Tables Vol C Tables 4.2.6.8 and 6.1.1.4'

loop_
_geom_angle_atom_site_label_1
_geom_angle_atom_site_label_2
_geom_angle_atom_site_label_3
_geom_angle
_geom_angle_site_symmetry_1
Cnt1 Yb1 Cnt2 124.7 .
Cnt1 Yb1 Cnt3 125.8 .
Cnt2 Yb1 Cnt3 109.5 .
Cnt4 Yb2 Cnt5 124.2 .
Cnt4 Yb2 Cnt6 126.0 .
Cnt5 Yb2 Cnt6 109.7 .
C1 Yb1 C5 30.87(13) .
C1 Yb1 C3 51.20(13) .
C5 Yb1 C3 51.03(13) .
C1 Yb1 C2 30.99(13) .
C5 Yb1 C2 51.04(13) .
C3 Yb1 C2 30.97(13) .
C1 Yb1 C4 50.86(13) .
C5 Yb1 C4 30.73(13) .
C3 Yb1 C4 30.71(14) .
C2 Yb1 C4 50.82(14) .
C1 Yb1 C22 110.89(13) .
C5 Yb1 C22 135.17(13) .
C3 Yb1 C22 138.27(14) .
C2 Yb1 C22 112.32(13) .
C4 Yb1 C22 161.38(13) .
C1 Yb1 C17 137.62(13) .
C5 Yb1 C17 162.62(13) .
C3 Yb1 C17 140.05(13) .
C2 Yb1 C17 128.51(13) .
C4 Yb1 C17 166.31(13) .
C22 Yb1 C17 28.07(12) .
C1 Yb1 C16 123.89(13) .
C5 Yb1 C16 107.21(13) .
C3 Yb1 C16 148.79(14) .
C2 Yb1 C16 154.86(13) .
C4 Yb1 C16 118.79(14) .
C22 Yb1 C16 72.66(14) .
C17 Yb1 C16 67.65(13) .
C1 Yb1 C11 151.71(13) .
C5 Yb1 C11 130.92(13) .
C3 Yb1 C11 147.58(13) .
C2 Yb1 C11 177.28(13) .
C4 Yb1 C11 129.45(13) .
C22 Yb1 C11 67.83(13) .
C17 Yb1 C11 50.40(12) .
C16 Yb1 C11 27.83(12) .
C1 Yb1 C18 134.95(13) .
C5 Yb1 C18 161.90(13) .
C3 Yb1 C18 112.97(13) .
C2 Yb1 C18 111.06(13) .
C4 Yb1 C18 139.09(14) .
C22 Yb1 C18 48.35(13) .
C17 Yb1 C18 27.98(12) .
C16 Yb1 C18 90.82(13) .
C11 Yb1 C18 66.86(12) .
C1 Yb1 C12 153.89(13) .
C5 Yb1 C12 123.03(13) .
C3 Yb1 C12 119.69(13) .
C2 Yb1 C12 150.24(13) .
C4 Yb1 C12 107.52(13) .
C22 Yb1 C12 91.05(13) .
C17 Yb1 C12 66.90(12) .
C16 Yb1 C12 48.10(12) .
C11 Yb1 C12 27.96(12) .
C18 Yb1 C12 70.35(13) .
C1 Yb1 C15 105.43(13) .
C5 Yb1 C15 82.13(13) .
C3 Yb1 C15 122.26(14) .
C2 Yb1 C15 133.04(14) .
C4 Yb1 C15 91.75(14) .
C22 Yb1 C15 97.81(14) .
C17 Yb1 C15 94.74(13) .
C16 Yb1 C15 27.23(13) .
C11 Yb1 C15 49.12(13) .
C18 Yb1 C15 115.87(13) .
C12 Yb1 C15 55.87(13) .
C1 Yb1 C13 127.02(13) .
C5 Yb1 C13 96.26(13) .
C3 Yb1 C13 100.29(13) .
C2 Yb1 C13 130.25(13) .
C4 Yb1 C13 81.51(13) .
C22 Yb1 C13 116.63(13) .
C17 Yb1 C13 94.05(12) .
C16 Yb1 C13 55.83(13) .
C11 Yb1 C13 49.18(12) .
C18 Yb1 C13 95.18(13) .
C12 Yb1 C13 27.23(12) .
C15 Yb1 C13 47.43(13) .
C1 Yb1 C21 88.91(14) .
C5 Yb1 C21 118.45(14) .
C3 Yb1 C21 111.68(14) .
C2 Yb1 C21 85.09(13) .
C4 Yb1 C21 135.45(13) .
C22 Yb1 C21 27.33(13) .
C17 Yb1 C21 48.99(12) .
C16 Yb1 C21 98.28(14) .
C11 Yb1 C21 94.91(13) .
C18 Yb1 C21 55.41(14) .
C12 Yb1 C21 115.82(13) .
C15 Yb1 C21 120.52(15) .
C13 Yb1 C21 142.74(13) .
C1 Yb1 C14 106.72(13) .
C5 Yb1 C14 76.79(13) .
C3 Yb1 C14 101.46(14) .
C2 Yb1 C14 123.60(13) .
C4 Yb1 C14 73.74(13) .
C22 Yb1 C14 120.27(13) .
C17 Yb1 C14 107.75(12) .
C16 Yb1 C14 47.85(13) .
C11 Yb1 C14 57.35(12) .
C18 Yb1 C14 118.21(13) .
C12 Yb1 C14 47.97(13) .
C15 Yb1 C14 26.76(14) .
C13 Yb1 C14 26.92(13) .
C21 Yb1 C14 145.96(14) .
C1 Yb1 C19 108.87(14) .
C5 Yb1 C19 135.40(13) .
C3 Yb1 C19 91.86(14) .
C2 Yb1 C19 84.36(13) .
C4 Yb1 C19 122.10(14) .
C22 Yb1 C19 55.44(14) .
C17 Yb1 C19 48.69(12) .
C16 Yb1 C19 115.97(13) .
C11 Yb1 C19 93.66(13) .
C18 Yb1 C19 26.90(13) .
C12 Yb1 C19 95.05(13) .
C15 Yb1 C19 142.30(13) .
C13 Yb1 C19 116.50(14) .
C21 Yb1 C19 46.40(15) .
C14 Yb1 C19 142.52(14) .
C1 Yb1 C20 88.92(14) .
C5 Yb1 C20 119.30(13) .
C3 Yb1 C20 91.94(14) .
C2 Yb1 C20 72.44(13) .
C4 Yb1 C20 121.25(13) .
C22 Yb1 C20 47.04(14) .
C17 Yb1 C20 56.09(12) .
C16 Yb1 C20 119.27(13) .
C11 Yb1 C20 106.48(13) .
C18 Yb1 C20 46.69(13) .
C12 Yb1 C20 116.91(13) .
C15 Yb1 C20 144.78(14) .
C13 Yb1 C20 141.39(14) .
C21 Yb1 C20 25.95(15) .
C14 Yb1 C20 163.66(13) .
C19 Yb1 C20 25.83(15) .
C29 B1 C23 107.1(4) .
C29 B1 C11 115.5(4) .
C23 B1 C11 112.6(4) .
C29 B1 C17 110.3(4) .
C23 B1 C17 113.4(4) .
C11 B1 C17 97.9(3) .
C5 C1 C2 108.3(4) .
C5 C1 C6 125.9(4) .
C2 C1 C6 125.6(4) .
C5 C1 Yb1 75.1(2) .
C2 C1 Yb1 75.5(2) .
C6 C1 Yb1 119.4(3) .
C1 C2 C3 107.4(4) .
C1 C2 C7 125.6(4) .
C3 C2 C7 126.2(4) .
C1 C2 Yb1 73.5(2) .
C3 C2 Yb1 74.1(2) .
C7 C2 Yb1 126.1(3) .
C4 C3 C2 107.9(4) .
C4 C3 C8 125.2(4) .
C2 C3 C8 126.7(4) .
C4 C3 Yb1 75.2(2) .
C2 C3 Yb1 74.9(2) .
C8 C3 Yb1 119.7(3) .
C3 C4 C5 108.3(4) .
C3 C4 C9 124.1(4) .
C5 C4 C9 126.7(4) .
C3 C4 Yb1 74.1(3) .
C5 C4 Yb1 74.0(2) .
C9 C4 Yb1 125.9(3) .
C1 C5 C4 107.9(4) .
C1 C5 C10 125.1(4) .
C4 C5 C10 126.5(4) .
C1 C5 Yb1 74.0(2) .
C4 C5 Yb1 75.2(2) .
C10 C5 Yb1 122.9(3) .
C16 C11 C12 115.3(4) .
C16 C11 B1 121.6(4) .
C12 C11 B1 121.6(4) .
C16 C11 Yb1 75.5(2) .
C12 C11 Yb1 76.3(2) .
B1 C11 Yb1 105.3(2) .
C13 C12 C11 122.2(4) .
C13 C12 Yb1 78.2(3) .
C11 C12 Yb1 75.8(2) .
C12 C13 C14 120.5(4) .
C12 C13 Yb1 74.6(3) .
C14 C13 Yb1 78.1(3) .
C15 C14 C13 118.7(4) .
C15 C14 Yb1 74.9(3) .
C13 C14 Yb1 75.0(3) .
C16 C15 C14 120.3(4) .
C16 C15 Yb1 73.9(3) .
C14 C15 Yb1 78.3(3) .
C15 C16 C11 123.1(4) .
C15 C16 Yb1 78.9(3) .
C11 C16 Yb1 76.7(2) .
C22 C17 C18 115.8(4) .
C22 C17 B1 121.8(4) .
C18 C17 B1 121.4(4) .
C22 C17 Yb1 75.5(3) .
C18 C17 Yb1 77.4(3) .
B1 C17 Yb1 106.4(3) .
C19 C18 C17 122.2(5) .
C19 C18 Yb1 81.6(3) .
C17 C18 Yb1 74.6(3) .
C20 C19 C18 119.9(5) .
C20 C19 Yb1 80.0(3) .
C18 C19 Yb1 71.5(3) .
C21 C20 C19 119.5(5) .
C21 C20 Yb1 72.2(3) .
C19 C20 Yb1 74.1(3) .
C20 C21 C22 120.1(5) .
C20 C21 Yb1 81.8(3) .
C22 C21 Yb1 71.3(3) .
C21 C22 C17 122.2(5) .
C21 C22 Yb1 81.4(3) .
C17 C22 Yb1 76.4(3) .
C28 C23 C24 115.6(4) .
C28 C23 B1 123.5(4) .
C24 C23 B1 120.9(4) .
C25 C24 C23 122.7(4) .
C26 C25 C24 119.7(4) .
C25 C26 C27 119.8(4) .
C28 C27 C26 119.6(4) .
C27 C28 C23 122.6(4) .
C34 C29 C30 114.9(4) .
C34 C29 B1 119.7(4) .
C30 C29 B1 125.3(4) .
C29 C30 C31 121.5(5) .
C32 C31 C30 119.6(5) .
C31 C32 C33 120.8(5) .
C32 C33 C34 118.8(6) .
C33 C34 C29 124.4(5) .
C39 Yb2 C35 31.30(14) .
C39 Yb2 C38 30.98(15) .
C35 Yb2 C38 51.37(14) .
C39 Yb2 C37 50.84(14) .
C35 Yb2 C37 51.00(15) .
C38 Yb2 C37 30.57(14) .
C39 Yb2 C36 50.80(14) .
C35 Yb2 C36 30.79(14) .
C38 Yb2 C36 50.48(14) .
C37 Yb2 C36 30.39(15) .
C39 Yb2 C50 155.22(14) .
C35 Yb2 C50 127.29(14) .
C38 Yb2 C50 136.33(14) .
C37 Yb2 C50 108.58(13) .
C36 Yb2 C50 104.42(13) .
C39 Yb2 C45 164.88(14) .
C35 Yb2 C45 137.37(13) .
C38 Yb2 C45 162.91(14) .
C37 Yb2 C45 136.74(13) .
C36 Yb2 C45 126.69(13) .
C50 Yb2 C45 28.21(12) .
C39 Yb2 C56 122.86(14) .
C35 Yb2 C56 153.65(14) .
C38 Yb2 C56 103.83(13) .
C37 Yb2 C56 113.72(14) .
C36 Yb2 C56 143.26(14) .
C50 Yb2 C56 75.55(13) .
C45 Yb2 C56 68.97(12) .
C39 Yb2 C46 136.77(14) .
C35 Yb2 C46 113.64(14) .
C38 Yb2 C46 164.98(13) .
C37 Yb2 C46 142.33(14) .
C36 Yb2 C46 116.88(14) .
C50 Yb2 C46 48.67(13) .
C45 Yb2 C46 28.14(12) .
C56 Yb2 C46 91.12(13) .
C39 Yb2 C51 135.20(13) .
C35 Yb2 C51 159.69(14) .
C38 Yb2 C51 128.00(13) .
C37 Yb2 C51 141.64(14) .
C36 Yb2 C51 168.97(13) .
C50 Yb2 C51 69.08(12) .
C45 Yb2 C51 50.66(12) .
C56 Yb2 C51 27.98(12) .
C46 Yb2 C51 66.12(12) .
C39 Yb2 C49 128.17(14) .
C35 Yb2 C49 99.49(14) .
C38 Yb2 C49 120.44(14) .
C37 Yb2 C49 89.87(14) .
C36 Yb2 C49 77.96(13) .
C50 Yb2 C49 27.87(12) .
C45 Yb2 C49 49.74(12) .
C56 Yb2 C49 101.93(13) .
C46 Yb2 C49 56.24(13) .
C51 Yb2 C49 96.61(12) .
C39 Yb2 C52 113.56(13) .
C35 Yb2 C52 132.10(14) .
C38 Yb2 C52 121.50(13) .
C37 Yb2 C52 149.64(13) .
C36 Yb2 C52 162.70(13) .
C50 Yb2 C52 91.03(12) .
C45 Yb2 C52 65.98(12) .
C56 Yb2 C52 47.92(12) .
C46 Yb2 C52 67.88(12) .
C51 Yb2 C52 27.67(12) .
C49 Yb2 C52 115.72(12) .
C39 Yb2 C47 116.66(14) .
C35 Yb2 C47 88.55(14) .
C38 Yb2 C47 138.44(13) .
C37 Yb2 C47 117.89(14) .
C36 Yb2 C47 90.06(14) .
C50 Yb2 C47 56.39(14) .
C45 Yb2 C47 49.35(12) .
C56 Yb2 C47 117.31(13) .
C46 Yb2 C47 27.17(12) .
C51 Yb2 C47 93.28(12) .
C49 Yb2 C47 47.54(14) .
C52 Yb2 C47 92.17(13) .
C39 Yb2 C55 95.49(14) .
C35 Yb2 C55 126.42(14) .
C38 Yb2 C55 79.08(14) .
C37 Yb2 C55 97.19(14) .
C36 Yb2 C55 126.83(14) .
C50 Yb2 C55 101.48(13) .
C45 Yb2 C55 95.99(12) .
C56 Yb2 C55 27.38(12) .
C46 Yb2 C55 115.18(13) .
C51 Yb2 C55 49.07(13) .
C49 Yb2 C55 125.44(13) .
C52 Yb2 C55 55.27(13) .
C47 Yb2 C55 142.34(13) .
C39 Yb2 C48 113.15(14) .
C35 Yb2 C48 81.86(14) .
C38 Yb2 C48 121.43(13) .
C37 Yb2 C48 94.44(14) .
C36 Yb2 C48 71.13(13) .
C50 Yb2 C48 48.56(13) .
C45 Yb2 C48 57.70(12) .
C56 Yb2 C48 123.39(13) .
C46 Yb2 C48 47.93(12) .
C51 Yb2 C48 108.21(12) .
C49 Yb2 C48 26.94(14) .
C52 Yb2 C48 115.81(13) .
C47 Yb2 C48 26.75(13) .
C55 Yb2 C48 150.03(13) .
C39 Yb2 C53 88.00(13) .
C35 Yb2 C53 112.31(13) .
C38 Yb2 C53 95.45(13) .
C37 Yb2 C53 125.37(14) .
C36 Yb2 C53 138.80(13) .
C50 Yb2 C53 116.78(12) .
C45 Yb2 C53 92.77(12) .
C56 Yb2 C53 55.35(12) .
C46 Yb2 C53 91.82(13) .
C51 Yb2 C53 48.56(12) .
C49 Yb2 C53 142.50(12) .
C52 Yb2 C53 26.82(12) .
C47 Yb2 C53 112.02(13) .
C55 Yb2 C53 46.57(13) .
C48 Yb2 C53 138.40(13) .
C39 Yb2 C54 79.51(14) .
C35 Yb2 C54 110.00(13) .
C38 Yb2 C54 75.43(13) .
C37 Yb2 C54 102.61(14) .
C36 Yb2 C54 125.30(13) .
C50 Yb2 C54 122.46(12) .
C45 Yb2 C54 107.27(12) .
C56 Yb2 C54 47.62(12) .
C46 Yb2 C54 114.97(12) .
C51 Yb2 C54 56.74(12) .
C49 Yb2 C54 149.54(13) .
C52 Yb2 C54 47.09(12) .
C47 Yb2 C54 137.84(13) .
C55 Yb2 C54 26.39(12) .
C48 Yb2 C54 162.89(13) .
C53 Yb2 C54 26.17(12) .
C57 B2 C63 107.6(3) .
C57 B2 C45 113.7(3) .
C63 B2 C45 112.7(4) .
C57 B2 C51 114.4(4) .
C63 B2 C51 110.5(3) .
C45 B2 C51 97.8(3) .
C36 C35 C39 107.2(4) .
C36 C35 C40 126.9(5) .
C39 C35 C40 125.7(5) .
C36 C35 Yb2 76.8(3) .
C39 C35 Yb2 74.0(3) .
C40 C35 Yb2 118.5(3) .
C37 C36 C35 108.3(4) .
C37 C36 C41 124.1(5) .
C35 C36 C41 126.5(5) .
C37 C36 Yb2 74.4(3) .
C35 C36 Yb2 72.4(2) .
C41 C36 Yb2 128.4(3) .
C36 C37 C38 108.4(4) .
C36 C37 C42 124.4(4) .
C38 C37 C42 126.7(5) .
C36 C37 Yb2 75.2(3) .
C38 C37 Yb2 74.4(3) .
C42 C37 Yb2 123.0(3) .
C37 C38 C39 107.4(4) .
C37 C38 C43 125.4(5) .
C39 C38 C43 126.3(5) .
C37 C38 Yb2 75.1(3) .
C39 C38 Yb2 72.6(3) .
C43 C38 Yb2 126.5(3) .
C38 C39 C35 108.5(4) .
C38 C39 C44 125.7(5) .
C35 C39 C44 125.5(5) .
C38 C39 Yb2 76.4(3) .
C35 C39 Yb2 74.7(3) .
C44 C39 Yb2 120.4(3) .
C50 C45 C46 115.6(4) .
C50 C45 B2 122.7(4) .
C46 C45 B2 120.4(4) .
C50 C45 Yb2 75.1(2) .
C46 C45 Yb2 76.4(2) .
B2 C45 Yb2 106.3(3) .
C47 C46 C45 122.8(4) .
C47 C46 Yb2 79.5(3) .
C45 C46 Yb2 75.4(2) .
C46 C47 C48 120.6(4) .
C46 C47 Yb2 73.3(3) .
C48 C47 Yb2 78.1(3) .
C47 C48 C49 118.6(4) .
C47 C48 Yb2 75.1(3) .
C49 C48 Yb2 73.7(3) .
C48 C49 C50 120.4(4) .
C48 C49 Yb2 79.3(3) .
C50 C49 Yb2 73.1(3) .
C49 C50 C45 122.0(4) .
C49 C50 Yb2 79.0(3) .
C45 C50 Yb2 76.7(2) .
C56 C51 C52 115.7(4) .
C56 C51 B2 122.7(4) .
C52 C51 B2 120.3(4) .
C56 C51 Yb2 75.3(2) .
C52 C51 Yb2 78.0(2) .
B2 C51 Yb2 105.0(2) .
C53 C52 C51 122.5(4) .
C53 C52 Yb2 80.2(2) .
C51 C52 Yb2 74.3(2) .
C54 C53 C52 120.2(4) .
C54 C53 Yb2 77.9(3) .
C52 C53 Yb2 73.0(2) .
C53 C54 C55 119.0(4) .
C53 C54 Yb2 75.9(3) .
C55 C54 Yb2 73.6(3) .
C54 C55 C56 120.3(4) .
C54 C55 Yb2 80.1(3) .
C56 C55 Yb2 72.4(3) .
C55 C56 C51 122.3(4) .
C55 C56 Yb2 80.3(3) .
C51 C56 Yb2 76.7(2) .
C62 C57 C58 115.1(4) .
C62 C57 B2 122.1(4) .
C58 C57 B2 122.6(4) .
C59 C58 C57 122.9(4) .
C60 C59 C58 120.2(4) .
C59 C60 C61 119.1(4) .
C60 C61 C62 119.7(5) .
C57 C62 C61 123.0(4) .
C68 C63 C64 115.5(4) .
C68 C63 B2 124.6(4) .
C64 C63 B2 119.9(4) .
C65 C64 C63 123.0(5) .
C66 C65 C64 120.0(5) .
C65 C66 C67 119.1(5) .
C66 C67 C68 119.9(5) .
C63 C68 C67 122.5(5) .
C70 C69 C74 119.3(7) .
C71 C70 C69 122.2(6) .
C70 C71 C72 118.3(7) .
C73 C72 C71 122.4(7) .
C72 C73 C74 121.1(7) .
C73 C74 C69 116.6(6) .
C76 C75 C80 121.8(8) .
C77 C76 C75 121.6(9) .
C76 C77 C78 119.8(8) .
C77 C78 C79 120.4(7) .
C78 C79 C80 118.3(7) .
C75 C80 C79 118.0(7) .
C83 C81 C82 117.3(9) 3_757
C83 C82 C81 121.3(7) .
C81 C83 C82 121.4(9) 3_757
C86 C84 C85 120.0(5) 3_556
C86 C85 C84 120.4(5) .
C84 C86 C85 119.6(5) 3_556

loop_
_geom_bond_atom_site_label_1
_geom_bond_atom_site_label_2
_geom_bond_distance
_geom_bond_site_symmetry_2
Yb1 Cnt1 2.381 .
Yb1 Cnt2 2.605 .
Yb1 Cnt3 2.639 .
Yb2 Cnt4 2.382 .
Yb2 Cnt5 2.581 .
Yb2 Cnt6 2.636 .
Yb1 C1 2.653(4) .
Yb1 C5 2.667(4) .
Yb1 C3 2.669(4) .
Yb1 C2 2.680(4) .
Yb1 C4 2.682(4) .
Yb1 C22 2.884(5) .
Yb1 C17 2.895(4) .
Yb1 C16 2.911(4) .
Yb1 C11 2.926(4) .
Yb1 C18 2.930(5) .
Yb1 C12 2.932(4) .
Yb1 C15 2.973(5) .
Yb1 C13 2.977(4) .
Yb1 C21 3.010(5) .
Yb1 C14 3.015(5) .
Yb1 C19 3.055(5) .
Yb1 C20 3.128(5) .
B1 C29 1.624(6) .
B1 C23 1.634(6) .
B1 C11 1.640(7) .
B1 C17 1.646(6) .
C1 C5 1.416(6) .
C1 C2 1.425(6) .
C1 C6 1.510(6) .
C2 C3 1.428(6) .
C2 C7 1.500(6) .
C3 C4 1.417(6) .
C3 C8 1.507(6) .
C4 C5 1.418(6) .
C4 C9 1.506(6) .
C5 C10 1.507(6) .
C11 C16 1.404(6) .
C11 C12 1.415(6) .
C12 C13 1.391(6) .
C13 C14 1.395(7) .
C14 C15 1.386(7) .
C15 C16 1.386(7) .
C17 C22 1.401(6) .
C17 C18 1.409(6) .
C18 C19 1.397(7) .
C19 C20 1.384(8) .
C20 C21 1.383(8) .
C21 C22 1.398(7) .
C23 C28 1.400(6) .
C23 C24 1.405(6) .
C24 C25 1.387(6) .
C25 C26 1.377(7) .
C26 C27 1.391(7) .
C27 C28 1.388(6) .
C29 C34 1.399(7) .
C29 C30 1.408(7) .
C30 C31 1.421(7) .
C31 C32 1.371(9) .
C32 C33 1.372(9) .
C33 C34 1.381(7) .
Yb2 C39 2.634(4) .
Yb2 C35 2.644(4) .
Yb2 C38 2.683(5) .
Yb2 C37 2.691(4) .
Yb2 C36 2.701(4) .
Yb2 C50 2.870(4) .
Yb2 C45 2.889(4) .
Yb2 C56 2.896(4) .
Yb2 C46 2.902(4) .
Yb2 C51 2.914(4) .
Yb2 C49 2.945(4) .
Yb2 C52 2.961(4) .
Yb2 C47 2.978(5) .
Yb2 C55 2.996(5) .
Yb2 C48 3.015(5) .
Yb2 C53 3.052(4) .
Yb2 C54 3.076(4) .
B2 C57 1.627(6) .
B2 C63 1.636(6) .
B2 C45 1.642(6) .
B2 C51 1.652(6) .
C35 C36 1.420(7) .
C35 C39 1.424(7) .
C35 C40 1.499(7) .
C36 C37 1.413(7) .
C36 C41 1.517(6) .
C37 C38 1.417(6) .
C37 C42 1.513(7) .
C38 C39 1.421(7) .
C38 C43 1.505(7) .
C39 C44 1.511(7) .
C45 C50 1.404(6) .
C45 C46 1.408(6) .
C46 C47 1.383(6) .
C47 C48 1.387(7) .
C48 C49 1.390(7) .
C49 C50 1.402(6) .
C51 C56 1.405(6) .
C51 C52 1.405(6) .
C52 C53 1.397(6) .
C53 C54 1.387(6) .
C54 C55 1.388(6) .
C55 C56 1.398(6) .
C57 C62 1.397(6) .
C57 C58 1.406(6) .
C58 C59 1.392(7) .
C59 C60 1.381(7) .
C60 C61 1.390(7) .
C61 C62 1.398(7) .
C63 C68 1.395(7) .
C63 C64 1.397(6) .
C64 C65 1.385(7) .
C65 C66 1.382(8) .
C66 C67 1.386(8) .
C67 C68 1.396(7) .
C69 C70 1.360(9) .
C69 C74 1.423(11) .
C70 C71 1.348(9) .
C71 C72 1.359(11) .
C72 C73 1.329(12) .
C73 C74 1.392(12) .
C75 C76 1.315(14) .
C75 C80 1.354(14) .
C76 C77 1.311(13) .
C77 C78 1.352(11) .
C78 C79 1.373(11) .
C79 C80 1.387(11) .
C81 C83 1.371(10) 3_757
C81 C82 1.388(12) .
C82 C83 1.376(12) .
C83 C81 1.371(10) 3_757
C84 C86 1.378(7) 3_556
C84 C85 1.386(7) .
C85 C86 1.385(7) .
C86 C84 1.378(7) 3_556
